data_1570250
loop_
_publ_author_name
'Sarhan, Ahmed A. M.'
'Haukka, Matti'
'Barakat, Assem'
'Soliman, Saied M.'
'Boraei, Ahmed T. A.'
'Sopaih, Manar'
'Salama, Eid E.'

_publ_section_title
;
 4-Methyl/Phenyl-1,2,5,6-tetraazafluoranthen-3(2H)-ones Synthesis:
 Mechanistic Pathway Study and Single-Crystal X-ray Analysis of the
 Intermediates
;
_journal_issue 11
_journal_name_full Crystals
_journal_page_first 1537
_journal_paper_doi 10.3390/cryst13111537
_journal_volume 13
_journal_year 2023
_chemical_formula_moiety 'C20 H14 N2 O3'
_chemical_formula_sum 'C20 H14 N2 O3'
_chemical_formula_weight 330.33
_space_group_crystal_system monoclinic
_space_group_IT_number 14
_space_group_name_Hall '-P 2yn'
_space_group_name_H-M_alt 'P 1 21/n 1'
_atom_sites_solution_hydrogens geom
_audit_creation_method SHELXL-2019/3
_cell_angle_alpha 90
_cell_angle_beta 113.9469(9)
_cell_angle_gamma 90
_cell_formula_units_Z 4
_cell_length_a 16.89752(13)
_cell_length_b 5.76627(4)
_cell_length_c 17.97633(13)
_cell_measurement_reflns_used 22420
_cell_measurement_temperature 120(2)
_cell_measurement_theta_max 79.0380
_cell_measurement_theta_min 2.8620
_cell_volume 1600.77(2)
_computing_cell_refinement
;
CrysAlisPro 1.171.42.80a (Rigaku Oxford Diffraction, 2023)
;
_computing_data_collection
;
CrysAlisPro 1.171.42.80a (Rigaku Oxford Diffraction, 2023)
;
_computing_data_reduction
;
CrysAlisPro 1.171.42.80a (Rigaku Oxford Diffraction, 2023)
;
_computing_molecular_graphics 'CrystaMaker X (CrystalMaker Software ltd., 2022)'
_computing_publication_material 'SHELXL-2019/3 (Sheldrick, 2019)'
_computing_structure_refinement 'SHELXL-2019/3 (Sheldrick, 2019)'
_computing_structure_solution 'SHELXT (Sheldrick, 2018)'
_diffrn_ambient_temperature 120(2)
_diffrn_detector 'Hybrid Pixel Array Detector'
_diffrn_detector_area_resol_mean 10.0000
_diffrn_detector_type 'HyPix-Arc 100'
_diffrn_measured_fraction_theta_full 1.000
_diffrn_measured_fraction_theta_max 0.998
_diffrn_measurement_device 'four-circle diffractometer'
_diffrn_measurement_device_type 'SuperNova, Dualflex, HyPix-Arc 100'
_diffrn_measurement_method '\w scans'
_diffrn_radiation_monochromator mirror
_diffrn_radiation_probe x-ray
_diffrn_radiation_type CuK\a
_diffrn_radiation_wavelength 1.54184
_diffrn_reflns_av_R_equivalents 0.0237
_diffrn_reflns_av_unetI/netI 0.0115
_diffrn_reflns_Laue_measured_fraction_full 1.000
_diffrn_reflns_Laue_measured_fraction_max 0.998
_diffrn_reflns_limit_h_max 21
_diffrn_reflns_limit_h_min -21
_diffrn_reflns_limit_k_max 7
_diffrn_reflns_limit_k_min -6
_diffrn_reflns_limit_l_max 22
_diffrn_reflns_limit_l_min -22
_diffrn_reflns_number 35632
_diffrn_reflns_point_group_measured_fraction_full 1.000
_diffrn_reflns_point_group_measured_fraction_max 0.998
_diffrn_reflns_theta_full 67.684
_diffrn_reflns_theta_max 79.198
_diffrn_reflns_theta_min 3.029
_diffrn_source 'micro-focus sealed X-ray tube'
_diffrn_source_type 'SuperNova (Cu) X-ray Source'
_exptl_absorpt_coefficient_mu 0.766
_exptl_absorpt_correction_T_max 1.00000
_exptl_absorpt_correction_T_min 0.67150
_exptl_absorpt_correction_type multi-scan
_exptl_absorpt_process_details
;
CrysAlisPro 1.171.42.80a (Rigaku Oxford Diffraction, 2023)
Empirical absorption correction using spherical harmonics,
implemented in SCALE3 ABSPACK scaling algorithm.
;
_exptl_crystal_colour yellow
_exptl_crystal_density_diffrn 1.371
_exptl_crystal_description block
_exptl_crystal_F_000 688
_exptl_crystal_size_max 0.160
_exptl_crystal_size_mid 0.131
_exptl_crystal_size_min 0.107
_refine_diff_density_max 0.176
_refine_diff_density_min -0.215
_refine_diff_density_rms 0.041
_refine_ls_extinction_method none
_refine_ls_goodness_of_fit_ref 1.053
_refine_ls_hydrogen_treatment constr
_refine_ls_matrix_type full
_refine_ls_number_parameters 227
_refine_ls_number_reflns 3465
_refine_ls_number_restraints 0
_refine_ls_restrained_S_all 1.053
_refine_ls_R_factor_all 0.0373
_refine_ls_R_factor_gt 0.0358
_refine_ls_shift/su_max 0.001
_refine_ls_shift/su_mean 0.000
_refine_ls_structure_factor_coef Fsqd
_refine_ls_weighting_details 'w=1/[\s^2^(Fo^2^)+(0.0487P)^2^+0.5098P] where P=(Fo^2^+2Fc^2^)/3'
_refine_ls_weighting_scheme calc
_refine_ls_wR_factor_gt 0.0927
_refine_ls_wR_factor_ref 0.0939
_reflns_Friedel_coverage 0.000
_reflns_number_gt 3275
_reflns_number_total 3465
_reflns_threshold_expression 'I > 2\s(I)'
_cod_data_source_file nd61.cif
_cod_data_source_block nd61
_cod_original_sg_symbol_H-M 'P 21/n'
_cod_database_code 1570250
_shelx_shelxl_version_number 2019/3
_shelx_space_group_comment
;
The symmetry employed for this shelxl refinement is uniquely defined
by the following loop, which should always be used as a source of
symmetry information in preference to the above space-group names.
They are only intended as comments.
;
_shelx_estimated_absorpt_t_min 0.887
_shelx_estimated_absorpt_t_max 0.923

loop_
_space_group_symop_operation_xyz
'x, y, z'
'-x+1/2, y+1/2, -z+1/2'
'-x, -y, -z'
'x-1/2, -y-1/2, z-1/2'

loop_
_atom_site_label
_atom_site_type_symbol
_atom_site_fract_x
_atom_site_fract_y
_atom_site_fract_z
_atom_site_U_iso_or_equiv
_atom_site_adp_type
_atom_site_occupancy
_atom_site_site_symmetry_order
_atom_site_calc_flag
_atom_site_refinement_flags_posn
_atom_site_refinement_flags_adp
_atom_site_refinement_flags_occupancy
_atom_site_disorder_assembly
_atom_site_disorder_group
O1 O 0.55151(5) 0.19766(14) 0.85063(5) 0.03109(19) Uani 1 1 d . . . . .
O2 O 0.35731(5) 0.39535(14) 0.77277(5) 0.03211(19) Uani 1 1 d . . . . .
O3 O 0.41968(5) 0.73756(13) 0.76773(5) 0.02746(18) Uani 1 1 d . . . . .
N1 N 0.48130(6) 0.24465(16) 0.56690(5) 0.0262(2) Uani 1 1 d . . . . .
N2 N 0.42264(6) 0.41863(16) 0.54710(5) 0.0262(2) Uani 1 1 d . . . . .
C1 C 0.64837(7) -0.2102(2) 0.80818(7) 0.0309(2) Uani 1 1 d . . . . .
H1 H 0.663881 -0.215535 0.865213 0.037 Uiso 1 1 calc R U . . .
C2 C 0.67970(7) -0.3747(2) 0.76994(8) 0.0337(3) Uani 1 1 d . . . . .
H2 H 0.717882 -0.492568 0.801457 0.040 Uiso 1 1 calc R U . . .
C3 C 0.65563(7) -0.3681(2) 0.68600(8) 0.0320(2) Uani 1 1 d . . . . .
H3 H 0.676639 -0.484127 0.661126 0.038 Uiso 1 1 calc R U . . .
C4 C 0.60139(7) -0.1947(2) 0.63778(7) 0.0282(2) Uani 1 1 d . . . . .
H4 H 0.585255 -0.190434 0.580649 0.034 Uiso 1 1 calc R U . . .
C5 C 0.57192(7) -0.02905(19) 0.67625(6) 0.0252(2) Uani 1 1 d . . . . .
C6 C 0.59396(7) -0.03908(19) 0.76037(6) 0.0266(2) Uani 1 1 d . . . . .
C7 C 0.54631(7) 0.14569(19) 0.78344(6) 0.0259(2) Uani 1 1 d . . . . .
C8 C 0.49079(7) 0.26209(18) 0.70424(6) 0.0244(2) Uani 1 1 d . . . . .
C9 C 0.51174(6) 0.16735(18) 0.64254(6) 0.0241(2) Uani 1 1 d . . . . .
C10 C 0.39520(7) 0.50587(18) 0.60155(6) 0.0245(2) Uani 1 1 d . . . . .
C11 C 0.32691(7) 0.68545(19) 0.56937(6) 0.0255(2) Uani 1 1 d . . . . .
C12 C 0.33285(7) 0.85489(19) 0.51641(6) 0.0271(2) Uani 1 1 d . . . . .
H12 H 0.379620 0.852271 0.499936 0.033 Uiso 1 1 calc R U . . .
C13 C 0.27033(8) 1.0272(2) 0.48785(7) 0.0309(2) Uani 1 1 d . . . . .
H13 H 0.275214 1.144360 0.452791 0.037 Uiso 1 1 calc R U . . .
C14 C 0.20077(8) 1.0295(2) 0.51013(7) 0.0345(3) Uani 1 1 d . . . . .
H14 H 0.158166 1.147864 0.490398 0.041 Uiso 1 1 calc R U . . .
C15 C 0.19361(8) 0.8584(2) 0.56135(7) 0.0365(3) Uani 1 1 d . . . . .
H15 H 0.145602 0.858504 0.576073 0.044 Uiso 1 1 calc R U . . .
C16 C 0.25629(7) 0.6873(2) 0.59107(7) 0.0320(2) Uani 1 1 d . . . . .
H16 H 0.251241 0.570955 0.626311 0.038 Uiso 1 1 calc R U . . .
C17 C 0.42945(7) 0.43247(18) 0.68444(6) 0.0240(2) Uani 1 1 d . . . . .
C18 C 0.39780(7) 0.51847(18) 0.74670(6) 0.0247(2) Uani 1 1 d . . . . .
C19 C 0.39325(8) 0.8289(2) 0.83044(7) 0.0344(3) Uani 1 1 d . . . . .
H19A H 0.337285 0.759185 0.823980 0.041 Uiso 1 1 calc R U . . .
H19B H 0.385534 0.999043 0.824355 0.041 Uiso 1 1 calc R U . . .
C20 C 0.46145(10) 0.7722(3) 0.91354(8) 0.0430(3) Uani 1 1 d . . . . .
H20A H 0.468515 0.603592 0.919448 0.065 Uiso 1 1 calc R U . . .
H20B H 0.443667 0.832952 0.955320 0.065 Uiso 1 1 calc R U . . .
H20C H 0.516534 0.843144 0.919907 0.065 Uiso 1 1 calc R U . . .

loop_
_atom_site_aniso_label
_atom_site_aniso_U_11
_atom_site_aniso_U_22
_atom_site_aniso_U_33
_atom_site_aniso_U_23
_atom_site_aniso_U_13
_atom_site_aniso_U_12
O1 0.0368(4) 0.0314(4) 0.0242(4) -0.0020(3) 0.0115(3) -0.0014(3)
O2 0.0423(4) 0.0263(4) 0.0356(4) -0.0013(3) 0.0239(4) -0.0032(3)
O3 0.0342(4) 0.0224(4) 0.0303(4) -0.0025(3) 0.0178(3) -0.0013(3)
N1 0.0290(4) 0.0243(4) 0.0263(4) -0.0010(3) 0.0123(4) -0.0004(3)
N2 0.0298(4) 0.0240(4) 0.0255(4) -0.0009(3) 0.0121(4) -0.0011(4)
C1 0.0282(5) 0.0315(6) 0.0311(5) 0.0032(4) 0.0100(4) -0.0001(4)
C2 0.0276(5) 0.0303(6) 0.0420(6) 0.0058(5) 0.0127(5) 0.0040(4)
C3 0.0295(5) 0.0273(6) 0.0432(6) -0.0016(5) 0.0188(5) 0.0010(4)
C4 0.0276(5) 0.0276(5) 0.0322(5) -0.0019(4) 0.0151(4) -0.0017(4)
C5 0.0235(5) 0.0247(5) 0.0283(5) -0.0005(4) 0.0116(4) -0.0029(4)
C6 0.0249(5) 0.0269(5) 0.0278(5) -0.0006(4) 0.0103(4) -0.0024(4)
C7 0.0265(5) 0.0250(5) 0.0253(5) -0.0006(4) 0.0095(4) -0.0037(4)
C8 0.0261(5) 0.0237(5) 0.0240(5) -0.0018(4) 0.0106(4) -0.0037(4)
C9 0.0246(5) 0.0230(5) 0.0256(5) -0.0028(4) 0.0110(4) -0.0035(4)
C10 0.0267(5) 0.0225(5) 0.0250(5) -0.0008(4) 0.0114(4) -0.0037(4)
C11 0.0285(5) 0.0242(5) 0.0229(5) -0.0015(4) 0.0095(4) -0.0008(4)
C12 0.0307(5) 0.0258(5) 0.0241(5) -0.0015(4) 0.0103(4) -0.0028(4)
C13 0.0378(6) 0.0266(5) 0.0250(5) 0.0012(4) 0.0093(4) -0.0003(5)
C14 0.0375(6) 0.0345(6) 0.0281(5) 0.0010(5) 0.0096(5) 0.0097(5)
C15 0.0337(6) 0.0453(7) 0.0328(6) 0.0044(5) 0.0158(5) 0.0092(5)
C16 0.0327(6) 0.0356(6) 0.0295(5) 0.0056(5) 0.0146(4) 0.0029(5)
C17 0.0267(5) 0.0215(5) 0.0250(5) -0.0017(4) 0.0118(4) -0.0035(4)
C18 0.0278(5) 0.0222(5) 0.0242(5) 0.0007(4) 0.0107(4) 0.0014(4)
C19 0.0459(7) 0.0259(5) 0.0417(6) -0.0074(5) 0.0284(6) -0.0014(5)
C20 0.0563(8) 0.0450(7) 0.0342(6) -0.0115(6) 0.0250(6) -0.0198(6)

loop_
_atom_type_symbol
_atom_type_description
_atom_type_scat_dispersion_real
_atom_type_scat_dispersion_imag
_atom_type_scat_source
C C 0.0181 0.0091 'International Tables Vol C Tables 4.2.6.8 and 6.1.1.4'
H H 0.0000 0.0000 'International Tables Vol C Tables 4.2.6.8 and 6.1.1.4'
N N 0.0311 0.0180 'International Tables Vol C Tables 4.2.6.8 and 6.1.1.4'
O O 0.0492 0.0322 'International Tables Vol C Tables 4.2.6.8 and 6.1.1.4'

loop_
_geom_angle_atom_site_label_1
_geom_angle_atom_site_label_2
_geom_angle_atom_site_label_3
_geom_angle
_geom_angle_site_symmetry_1
_geom_angle_site_symmetry_3
_geom_angle_publ_flag
C18 O3 C19 115.06(8) . . ?
C9 N1 N2 117.31(9) . . ?
C10 N2 N1 121.36(9) . . ?
C6 C1 C2 117.88(11) . . ?
C6 C1 H1 121.1 . . ?
C2 C1 H1 121.1 . . ?
C3 C2 C1 120.79(11) . . ?
C3 C2 H2 119.6 . . ?
C1 C2 H2 119.6 . . ?
C4 C3 C2 121.42(11) . . ?
C4 C3 H3 119.3 . . ?
C2 C3 H3 119.3 . . ?
C5 C4 C3 117.57(10) . . ?
C5 C4 H4 121.2 . . ?
C3 C4 H4 121.2 . . ?
C4 C5 C6 121.16(10) . . ?
C4 C5 C9 130.61(10) . . ?
C6 C5 C9 108.11(9) . . ?
C1 C6 C5 121.13(10) . . ?
C1 C6 C7 129.32(10) . . ?
C5 C6 C7 109.44(9) . . ?
O1 C7 C6 128.63(10) . . ?
O1 C7 C8 126.61(10) . . ?
C6 C7 C8 104.74(9) . . ?
C17 C8 C9 118.79(9) . . ?
C17 C8 C7 132.97(10) . . ?
C9 C8 C7 108.23(9) . . ?
N1 C9 C8 124.34(10) . . ?
N1 C9 C5 126.62(9) . . ?
C8 C9 C5 109.04(9) . . ?
N2 C10 C17 122.54(10) . . ?
N2 C10 C11 115.00(9) . . ?
C17 C10 C11 122.46(9) . . ?
C12 C11 C16 119.39(10) . . ?
C12 C11 C10 119.69(10) . . ?
C16 C11 C10 120.93(10) . . ?
C13 C12 C11 119.92(10) . . ?
C13 C12 H12 120.0 . . ?
C11 C12 H12 120.0 . . ?
C14 C13 C12 120.46(11) . . ?
C14 C13 H13 119.8 . . ?
C12 C13 H13 119.8 . . ?
C13 C14 C15 119.79(11) . . ?
C13 C14 H14 120.1 . . ?
C15 C14 H14 120.1 . . ?
C16 C15 C14 120.21(11) . . ?
C16 C15 H15 119.9 . . ?
C14 C15 H15 119.9 . . ?
C15 C16 C11 120.21(11) . . ?
C15 C16 H16 119.9 . . ?
C11 C16 H16 119.9 . . ?
C8 C17 C10 115.40(9) . . ?
C8 C17 C18 120.23(9) . . ?
C10 C17 C18 124.23(9) . . ?
O2 C18 O3 125.90(10) . . ?
O2 C18 C17 121.58(10) . . ?
O3 C18 C17 112.52(9) . . ?
O3 C19 C20 109.56(10) . . ?
O3 C19 H19A 109.8 . . ?
C20 C19 H19A 109.8 . . ?
O3 C19 H19B 109.8 . . ?
C20 C19 H19B 109.8 . . ?
H19A C19 H19B 108.2 . . ?
C19 C20 H20A 109.5 . . ?
C19 C20 H20B 109.5 . . ?
H20A C20 H20B 109.5 . . ?
C19 C20 H20C 109.5 . . ?
H20A C20 H20C 109.5 . . ?
H20B C20 H20C 109.5 . . ?

loop_
_geom_bond_atom_site_label_1
_geom_bond_atom_site_label_2
_geom_bond_distance
_geom_bond_site_symmetry_2
_geom_bond_publ_flag
O1 C7 1.2126(13) . yes
O2 C18 1.2050(13) . yes
O3 C18 1.3275(13) . yes
O3 C19 1.4684(13) . yes
N1 C9 1.3207(14) . yes
N1 N2 1.3525(13) . yes
N2 C10 1.3396(14) . yes
C1 C6 1.3843(16) . ?
C1 C2 1.3957(17) . ?
C1 H1 0.9500 . ?
C2 C3 1.3949(18) . ?
C2 H2 0.9500 . ?
C3 C4 1.3948(16) . ?
C3 H3 0.9500 . ?
C4 C5 1.3850(15) . ?
C4 H4 0.9500 . ?
C5 C6 1.4041(15) . ?
C5 C9 1.4777(15) . ?
C6 C7 1.4921(15) . ?
C7 C8 1.5078(14) . ?
C8 C17 1.3663(15) . ?
C8 C9 1.4046(14) . ?
C10 C17 1.4261(14) . ?
C10 C11 1.4820(15) . ?
C11 C12 1.3959(15) . ?
C11 C16 1.3981(15) . ?
C12 C13 1.3879(16) . ?
C12 H12 0.9500 . ?
C13 C14 1.3873(17) . ?
C13 H13 0.9500 . ?
C14 C15 1.3880(18) . ?
C14 H14 0.9500 . ?
C15 C16 1.3859(17) . ?
C15 H15 0.9500 . ?
C16 H16 0.9500 . ?
C17 C18 1.5068(14) . ?
C19 C20 1.5063(19) . ?
C19 H19A 0.9900 . ?
C19 H19B 0.9900 . ?
C20 H20A 0.9800 . ?
C20 H20B 0.9800 . ?
C20 H20C 0.9800 . ?

loop_
_geom_torsion_atom_site_label_1
_geom_torsion_atom_site_label_2
_geom_torsion_atom_site_label_3
_geom_torsion_atom_site_label_4
_geom_torsion
_geom_torsion_site_symmetry_1
_geom_torsion_site_symmetry_2
_geom_torsion_site_symmetry_3
_geom_torsion_site_symmetry_4
_geom_torsion_publ_flag
C9 N1 N2 C10 -1.32(15) . . . . ?
C6 C1 C2 C3 -0.99(17) . . . . ?
C1 C2 C3 C4 1.56(18) . . . . ?
C2 C3 C4 C5 -0.18(17) . . . . ?
C3 C4 C5 C6 -1.71(16) . . . . ?
C3 C4 C5 C9 -177.02(10) . . . . ?
C2 C1 C6 C5 -0.90(16) . . . . ?
C2 C1 C6 C7 174.97(11) . . . . ?
C4 C5 C6 C1 2.30(16) . . . . ?
C9 C5 C6 C1 178.55(10) . . . . ?
C4 C5 C6 C7 -174.31(10) . . . . ?
C9 C5 C6 C7 1.95(12) . . . . ?
C1 C6 C7 O1 7.44(19) . . . . ?
C5 C6 C7 O1 -176.31(11) . . . . ?
C1 C6 C7 C8 -174.16(11) . . . . ?
C5 C6 C7 C8 2.08(11) . . . . ?
O1 C7 C8 C17 -6.12(19) . . . . ?
C6 C7 C8 C17 175.44(11) . . . . ?
O1 C7 C8 C9 172.91(11) . . . . ?
C6 C7 C8 C9 -5.53(11) . . . . ?
N2 N1 C9 C8 -3.62(15) . . . . ?
N2 N1 C9 C5 176.15(9) . . . . ?
C17 C8 C9 N1 5.87(16) . . . . ?
C7 C8 C9 N1 -173.32(10) . . . . ?
C17 C8 C9 C5 -173.94(9) . . . . ?
C7 C8 C9 C5 6.87(11) . . . . ?
C4 C5 C9 N1 -9.63(18) . . . . ?
C6 C5 C9 N1 174.60(10) . . . . ?
C4 C5 C9 C8 170.18(11) . . . . ?
C6 C5 C9 C8 -5.60(12) . . . . ?
N1 N2 C10 C17 3.99(16) . . . . ?
N1 N2 C10 C11 -176.35(9) . . . . ?
N2 C10 C11 C12 -41.82(14) . . . . ?
C17 C10 C11 C12 137.84(11) . . . . ?
N2 C10 C11 C16 137.96(11) . . . . ?
C17 C10 C11 C16 -42.38(15) . . . . ?
C16 C11 C12 C13 1.98(16) . . . . ?
C10 C11 C12 C13 -178.24(10) . . . . ?
C11 C12 C13 C14 -1.43(16) . . . . ?
C12 C13 C14 C15 0.00(18) . . . . ?
C13 C14 C15 C16 0.86(19) . . . . ?
C14 C15 C16 C11 -0.29(19) . . . . ?
C12 C11 C16 C15 -1.13(17) . . . . ?
C10 C11 C16 C15 179.09(11) . . . . ?
C9 C8 C17 C10 -2.96(14) . . . . ?
C7 C8 C17 C10 175.99(10) . . . . ?
C9 C8 C17 C18 172.84(9) . . . . ?
C7 C8 C17 C18 -8.22(18) . . . . ?
N2 C10 C17 C8 -1.65(15) . . . . ?
C11 C10 C17 C8 178.71(9) . . . . ?
N2 C10 C17 C18 -177.26(10) . . . . ?
C11 C10 C17 C18 3.11(16) . . . . ?
C19 O3 C18 O2 2.03(16) . . . . ?
C19 O3 C18 C17 -177.96(9) . . . . ?
C8 C17 C18 O2 -66.10(14) . . . . ?
C10 C17 C18 O2 109.30(13) . . . . ?
C8 C17 C18 O3 113.89(11) . . . . ?
C10 C17 C18 O3 -70.71(13) . . . . ?
C18 O3 C19 C20 86.41(12) . . . . ?
